data_7160103
loop_
_publ_author_name
'Singh, Swati'
'Chakrabortty, Gopal'
'Tiwari, Kajal'
'Dagar, Neha'
'Raha Roy, Sudipta'

_publ_section_title
;
 Shining light for organophotocatalysed site-selective sulfonylation of
 anilides
;
_journal_issue 37
_journal_name_full 'Organic &amp; Biomolecular Chemistry'
_journal_page_first 7690
_journal_page_last 7695
_journal_paper_doi 10.1039/D4OB01169D
_journal_volume 22
_journal_year 2024
_chemical_formula_moiety 'C18 H21 N O4 S'
_chemical_formula_sum 'C18 H21 N O4 S'
_chemical_formula_weight 347.42
_space_group_crystal_system monoclinic
_space_group_IT_number 14
_space_group_name_Hall '-P 2ybc'
_space_group_name_H-M_alt 'P 1 21/c 1'
_atom_sites_solution_hydrogens geom
_audit_creation_date 2023-09-16
_audit_creation_method
;
Olex2 1.5
(compiled 2023.02.24 svn.rf166f9f3 for OlexSys, GUI svn.r6725)
;
_audit_update_record
;
2024-02-19 deposited with the CCDC.	2024-08-21 downloaded from the CCDC.
;
_cell_angle_alpha 90
_cell_angle_beta 107.599(8)
_cell_angle_gamma 90
_cell_formula_units_Z 4
_cell_length_a 14.641(3)
_cell_length_b 10.835(2)
_cell_length_c 12.117(2)
_cell_measurement_reflns_used 9806
_cell_measurement_temperature 303(2)
_cell_measurement_theta_max 23.45
_cell_measurement_theta_min 2.38
_cell_volume 1832.2(6)
_computing_cell_refinement 'SAINT V8.40B (?, 2016)'
_computing_data_reduction 'SAINT V8.40B (?, 2016)'
_computing_molecular_graphics 'Olex2 1.5 (Dolomanov et al., 2009)'
_computing_publication_material 'Olex2 1.5 (Dolomanov et al., 2009)'
_computing_structure_refinement 'XL  (Sheldrick, 2008)'
_diffrn_ambient_temperature 303.00
_diffrn_measured_fraction_theta_full 0.999
_diffrn_measured_fraction_theta_max 0.998
_diffrn_measurement_device_type 'Bruker APEX-II CCD'
_diffrn_measurement_method '\f and \w scans'
_diffrn_radiation_type MoK\a
_diffrn_radiation_wavelength 0.71073
_diffrn_reflns_av_R_equivalents 0.0495
_diffrn_reflns_av_unetI/netI 0.0265
_diffrn_reflns_Laue_measured_fraction_full 0.999
_diffrn_reflns_Laue_measured_fraction_max 0.998
_diffrn_reflns_limit_h_max 18
_diffrn_reflns_limit_h_min -18
_diffrn_reflns_limit_k_max 13
_diffrn_reflns_limit_k_min -13
_diffrn_reflns_limit_l_max 15
_diffrn_reflns_limit_l_min -15
_diffrn_reflns_number 34644
_diffrn_reflns_point_group_measured_fraction_full 0.999
_diffrn_reflns_point_group_measured_fraction_max 0.998
_diffrn_reflns_theta_full 25.242
_diffrn_reflns_theta_max 26.391
_diffrn_reflns_theta_min 2.380
_diffrn_source_current 1.0
_diffrn_source_power 0.05
_diffrn_source_voltage 50.0
_diffrn_standards_number 0
_exptl_absorpt_coefficient_mu 0.197
_exptl_absorpt_correction_T_max 0.7454
_exptl_absorpt_correction_T_min 0.6798
_exptl_absorpt_correction_type multi-scan
_exptl_absorpt_process_details
;
SADABS-2016/2 (Bruker,2016/2) was used for absorption correction.
wR2(int) was 0.1243 before and 0.0601 after correction.
The Ratio of minimum to maximum transmission is 0.9120.
The \l/2 correction factor is Not present.
;
_exptl_crystal_colour 'clear whiteish white'
_exptl_crystal_colour_lustre clear
_exptl_crystal_colour_modifier whiteish
_exptl_crystal_colour_primary white
_exptl_crystal_density_diffrn 1.259
_exptl_crystal_description block
_exptl_crystal_F_000 736
_exptl_crystal_size_max 0.013
_exptl_crystal_size_mid 0.012
_exptl_crystal_size_min 0.012
_refine_diff_density_max 0.159
_refine_diff_density_min -0.275
_refine_diff_density_rms 0.034
_refine_ls_extinction_method none
_refine_ls_goodness_of_fit_ref 1.018
_refine_ls_hydrogen_treatment constr
_refine_ls_matrix_type full
_refine_ls_number_parameters 221
_refine_ls_number_reflns 3752
_refine_ls_number_restraints 0
_refine_ls_restrained_S_all 1.018
_refine_ls_R_factor_all 0.0607
_refine_ls_R_factor_gt 0.0416
_refine_ls_shift/su_max 0.000
_refine_ls_shift/su_mean 0.000
_refine_ls_structure_factor_coef Fsqd
_refine_ls_weighting_details 'w=1/[\s^2^(Fo^2^)+(0.0582P)^2^+0.4341P] where P=(Fo^2^+2Fc^2^)/3'
_refine_ls_weighting_scheme calc
_refine_ls_wR_factor_gt 0.1083
_refine_ls_wR_factor_ref 0.1219
_reflns_Friedel_coverage 0.000
_reflns_number_gt 2820
_reflns_number_total 3752
_reflns_threshold_expression 'I > 2\s(I)'
_cod_data_source_file d4ob01169d2.cif
_cod_data_source_block ss_ps2450_0ma_a
_cod_depositor_comments 'Adding full bibliography for 7160103.cif.'
_cod_original_cell_volume 1832.3(6)
_cod_database_code 7160103
_shelx_shelxl_version_number 2019/1
_shelx_space_group_comment
;
The symmetry employed for this shelxl refinement is uniquely defined
by the following loop, which should always be used as a source of
symmetry information in preference to the above space-group names.
They are only intended as comments.
;
_shelx_estimated_absorpt_t_max 0.998
_shelx_estimated_absorpt_t_min 0.997
_olex2_refinement_description
;
1. Fixed Uiso
 At 1.2 times of:
  All C(H) groups, All N(H) groups
 At 1.5 times of:
  All C(H,H,H) groups
2.a Ternary CH refined with riding coordinates:
 C16(H16)
2.b Aromatic/amide H refined with riding coordinates:
 N1(H1), C2(H2), C3(H3), C5(H5), C6(H6), C8(H8), C10(H10), C11(H11)
2.c Idealised Me refined as rotating group:
 C13(H13A,H13B,H13C), C14(H14A,H14B,H14C), C17(H17A,H17B,H17C), C18(H18A,H18B,
 H18C)
;
_olex2_submission_special_instructions 'No special instructions were received'

loop_
_space_group_symop_operation_xyz
'x, y, z'
'-x, y+1/2, -z+1/2'
'-x, -y, -z'
'x, -y-1/2, z-1/2'

loop_
_atom_site_label
_atom_site_type_symbol
_atom_site_fract_x
_atom_site_fract_y
_atom_site_fract_z
_atom_site_U_iso_or_equiv
_atom_site_adp_type
_atom_site_occupancy
_atom_site_site_symmetry_order
_atom_site_calc_flag
_atom_site_refinement_flags_posn
_atom_site_refinement_flags_adp
_atom_site_refinement_flags_occupancy
_atom_site_disorder_assembly
_atom_site_disorder_group
S1 S 0.14479(3) 0.68319(4) 0.58145(4) 0.05394(17) Uani 1 1 d . . . . .
O1 O 0.04377(9) 0.68423(14) 0.52139(12) 0.0701(4) Uani 1 1 d . . . . .
O2 O 0.18989(10) 0.79831(12) 0.62817(13) 0.0661(4) Uani 1 1 d . . . . .
O3 O 0.14393(10) 0.44313(12) 0.21582(11) 0.0611(4) Uani 1 1 d . . . . .
O4 O 0.50282(11) 0.58873(18) 0.65403(15) 0.0958(6) Uani 1 1 d . . . . .
N1 N 0.36032(11) 0.68717(15) 0.61568(14) 0.0605(4) Uani 1 1 d . . . . .
H1 H 0.331155 0.745030 0.640122 0.073 Uiso 1 1 calc R U . . .
C1 C 0.16725(13) 0.57561(17) 0.69520(15) 0.0515(4) Uani 1 1 d . . . . .
C2 C 0.20905(15) 0.6113(2) 0.80824(17) 0.0672(6) Uani 1 1 d . . . . .
H2 H 0.230047 0.692084 0.825423 0.081 Uiso 1 1 calc R U . . .
C3 C 0.21950(17) 0.5261(2) 0.89583(19) 0.0746(6) Uani 1 1 d . . . . .
H3 H 0.246536 0.551191 0.972189 0.090 Uiso 1 1 calc R U . . .
C4 C 0.19106(16) 0.4049(2) 0.87358(18) 0.0662(5) Uani 1 1 d . . . . .
C5 C 0.15148(16) 0.3709(2) 0.75839(19) 0.0712(6) Uani 1 1 d . . . . .
H5 H 0.133161 0.289276 0.740847 0.085 Uiso 1 1 calc R U . . .
C6 C 0.13872(15) 0.45400(19) 0.67016(18) 0.0633(5) Uani 1 1 d . . . . .
H6 H 0.111102 0.429215 0.593833 0.076 Uiso 1 1 calc R U . . .
C7 C 0.20469(13) 0.61954(16) 0.48800(15) 0.0491(4) Uani 1 1 d . . . . .
C8 C 0.14796(13) 0.56210(16) 0.38751(15) 0.0508(4) Uani 1 1 d . . . . .
H8 H 0.081530 0.563490 0.369167 0.061 Uiso 1 1 calc R U . . .
C9 C 0.19139(13) 0.50322(16) 0.31563(15) 0.0505(4) Uani 1 1 d . . . . .
C10 C 0.29056(14) 0.50236(18) 0.34535(16) 0.0561(5) Uani 1 1 d . . . . .
H10 H 0.320025 0.461791 0.297601 0.067 Uiso 1 1 calc R U . . .
C11 C 0.34633(14) 0.55995(19) 0.44357(16) 0.0567(5) Uani 1 1 d . . . . .
H11 H 0.412699 0.557684 0.461145 0.068 Uiso 1 1 calc R U . . .
C12 C 0.30487(13) 0.62184(17) 0.51738(15) 0.0502(4) Uani 1 1 d . . . . .
C13 C 0.1995(2) 0.3132(3) 0.9692(2) 0.0943(8) Uani 1 1 d . . . . .
H13A H 0.243248 0.248955 0.964325 0.141 Uiso 1 1 calc R U . . .
H13B H 0.137691 0.278040 0.961564 0.141 Uiso 1 1 calc R U . . .
H13C H 0.222863 0.354029 1.042662 0.141 Uiso 1 1 calc R U . . .
C14 C 0.04285(16) 0.4576(2) 0.1730(2) 0.0800(7) Uani 1 1 d . . . . .
H14A H 0.019186 0.417768 0.099023 0.120 Uiso 1 1 calc R U . . .
H14B H 0.027332 0.543908 0.164666 0.120 Uiso 1 1 calc R U . . .
H14C H 0.013752 0.421058 0.226229 0.120 Uiso 1 1 calc R U . . .
C15 C 0.45400(15) 0.6701(2) 0.67651(19) 0.0688(6) Uani 1 1 d . . . . .
C16 C 0.49413(17) 0.7592(3) 0.7767(2) 0.0878(8) Uani 1 1 d . . . . .
H16 H 0.446470 0.823517 0.774049 0.105 Uiso 1 1 calc R U . . .
C17 C 0.5127(3) 0.6881(4) 0.8889(2) 0.1314(13) Uani 1 1 d . . . . .
H17A H 0.540923 0.742078 0.952986 0.197 Uiso 1 1 calc R U . . .
H17B H 0.555759 0.621027 0.889637 0.197 Uiso 1 1 calc R U . . .
H17C H 0.453369 0.656157 0.895181 0.197 Uiso 1 1 calc R U . . .
C18 C 0.5848(2) 0.8191(3) 0.7662(3) 0.1146(11) Uani 1 1 d . . . . .
H18A H 0.610081 0.874459 0.830046 0.172 Uiso 1 1 calc R U . . .
H18B H 0.570368 0.864252 0.694861 0.172 Uiso 1 1 calc R U . . .
H18C H 0.631432 0.756447 0.767156 0.172 Uiso 1 1 calc R U . . .

loop_
_atom_site_aniso_label
_atom_site_aniso_U_11
_atom_site_aniso_U_22
_atom_site_aniso_U_33
_atom_site_aniso_U_23
_atom_site_aniso_U_13
_atom_site_aniso_U_12
S1 0.0477(3) 0.0569(3) 0.0559(3) -0.0103(2) 0.0137(2) 0.0081(2)
O1 0.0470(8) 0.0906(11) 0.0680(9) -0.0147(8) 0.0101(6) 0.0174(7)
O2 0.0704(9) 0.0520(8) 0.0751(9) -0.0128(7) 0.0208(7) 0.0060(6)
O3 0.0625(8) 0.0630(8) 0.0561(8) -0.0143(6) 0.0153(6) 0.0001(6)
O4 0.0611(10) 0.1191(14) 0.0931(12) -0.0385(11) 0.0021(8) 0.0263(9)
N1 0.0503(9) 0.0672(10) 0.0606(10) -0.0124(8) 0.0114(7) 0.0076(8)
C1 0.0445(10) 0.0587(11) 0.0531(10) -0.0118(8) 0.0174(8) 0.0010(8)
C2 0.0736(14) 0.0626(12) 0.0598(12) -0.0173(10) 0.0117(10) -0.0041(10)
C3 0.0824(16) 0.0821(16) 0.0509(12) -0.0119(11) 0.0074(11) 0.0033(12)
C4 0.0667(13) 0.0714(13) 0.0625(12) -0.0018(10) 0.0226(10) 0.0094(10)
C5 0.0811(15) 0.0622(13) 0.0744(14) -0.0110(11) 0.0296(12) -0.0088(11)
C6 0.0711(14) 0.0648(12) 0.0546(11) -0.0156(10) 0.0200(10) -0.0104(10)
C7 0.0491(10) 0.0473(10) 0.0508(10) -0.0005(8) 0.0152(8) 0.0064(8)
C8 0.0452(10) 0.0523(10) 0.0537(10) -0.0017(8) 0.0134(8) 0.0027(8)
C9 0.0580(11) 0.0458(9) 0.0483(9) -0.0001(8) 0.0170(8) 0.0030(8)
C10 0.0579(11) 0.0606(11) 0.0537(11) -0.0012(9) 0.0225(9) 0.0083(9)
C11 0.0472(10) 0.0672(12) 0.0566(11) 0.0007(9) 0.0173(9) 0.0057(9)
C12 0.0484(10) 0.0518(10) 0.0496(10) 0.0010(8) 0.0135(8) 0.0038(8)
C13 0.106(2) 0.0982(19) 0.0803(16) 0.0131(15) 0.0313(15) 0.0120(15)
C14 0.0659(14) 0.0948(17) 0.0709(14) -0.0241(13) 0.0080(11) -0.0019(12)
C15 0.0503(11) 0.0839(15) 0.0672(13) -0.0154(11) 0.0103(10) 0.0076(11)
C16 0.0612(14) 0.1077(19) 0.0815(17) -0.0348(15) 0.0019(12) 0.0129(13)
C17 0.129(3) 0.185(4) 0.0733(18) -0.025(2) 0.0207(18) -0.011(2)
C18 0.087(2) 0.110(2) 0.133(3) -0.0325(19) 0.0130(18) -0.0197(17)

loop_
_atom_type_symbol
_atom_type_description
_atom_type_scat_dispersion_real
_atom_type_scat_dispersion_imag
_atom_type_scat_source
C C 0.0033 0.0016 'International Tables Vol C Tables 4.2.6.8 and 6.1.1.4'
H H 0.0000 0.0000 'International Tables Vol C Tables 4.2.6.8 and 6.1.1.4'
N N 0.0061 0.0033 'International Tables Vol C Tables 4.2.6.8 and 6.1.1.4'
O O 0.0106 0.0060 'International Tables Vol C Tables 4.2.6.8 and 6.1.1.4'
S S 0.1246 0.1234 'International Tables Vol C Tables 4.2.6.8 and 6.1.1.4'

loop_
_geom_angle_atom_site_label_1
_geom_angle_atom_site_label_2
_geom_angle_atom_site_label_3
_geom_angle
_geom_angle_site_symmetry_1
_geom_angle_site_symmetry_3
_geom_angle_publ_flag
O1 S1 O2 118.04(8) . . ?
O1 S1 C1 108.79(9) . . ?
O1 S1 C7 108.20(8) . . ?
O2 S1 C1 108.08(9) . . ?
O2 S1 C7 109.34(9) . . ?
C1 S1 C7 103.41(8) . . ?
C9 O3 C14 117.79(15) . . ?
C12 N1 H1 115.9 . . ?
C15 N1 H1 115.9 . . ?
C15 N1 C12 128.15(17) . . ?
C2 C1 S1 121.01(15) . . ?
C2 C1 C6 119.90(19) . . ?
C6 C1 S1 119.04(14) . . ?
C1 C2 H2 120.3 . . ?
C1 C2 C3 119.3(2) . . ?
C3 C2 H2 120.3 . . ?
C2 C3 H3 119.0 . . ?
C4 C3 C2 122.0(2) . . ?
C4 C3 H3 119.0 . . ?
C3 C4 C5 117.3(2) . . ?
C3 C4 C13 122.0(2) . . ?
C5 C4 C13 120.7(2) . . ?
C4 C5 H5 119.1 . . ?
C6 C5 C4 121.8(2) . . ?
C6 C5 H5 119.1 . . ?
C1 C6 H6 120.2 . . ?
C5 C6 C1 119.58(19) . . ?
C5 C6 H6 120.2 . . ?
C8 C7 S1 116.93(14) . . ?
C8 C7 C12 122.05(16) . . ?
C12 C7 S1 120.94(13) . . ?
C7 C8 H8 120.3 . . ?
C9 C8 C7 119.37(17) . . ?
C9 C8 H8 120.3 . . ?
O3 C9 C8 124.87(17) . . ?
O3 C9 C10 116.09(16) . . ?
C8 C9 C10 119.03(17) . . ?
C9 C10 H10 119.2 . . ?
C11 C10 C9 121.59(17) . . ?
C11 C10 H10 119.2 . . ?
C10 C11 H11 119.5 . . ?
C10 C11 C12 120.94(18) . . ?
C12 C11 H11 119.5 . . ?
C7 C12 N1 120.92(16) . . ?
C11 C12 N1 122.07(17) . . ?
C11 C12 C7 116.98(17) . . ?
C4 C13 H13A 109.5 . . ?
C4 C13 H13B 109.5 . . ?
C4 C13 H13C 109.5 . . ?
H13A C13 H13B 109.5 . . ?
H13A C13 H13C 109.5 . . ?
H13B C13 H13C 109.5 . . ?
O3 C14 H14A 109.5 . . ?
O3 C14 H14B 109.5 . . ?
O3 C14 H14C 109.5 . . ?
H14A C14 H14B 109.5 . . ?
H14A C14 H14C 109.5 . . ?
H14B C14 H14C 109.5 . . ?
O4 C15 N1 122.8(2) . . ?
O4 C15 C16 121.8(2) . . ?
N1 C15 C16 115.40(18) . . ?
C15 C16 H16 109.0 . . ?
C17 C16 C15 108.4(2) . . ?
C17 C16 H16 109.0 . . ?
C17 C16 C18 111.6(2) . . ?
C18 C16 C15 109.9(2) . . ?
C18 C16 H16 109.0 . . ?
C16 C17 H17A 109.5 . . ?
C16 C17 H17B 109.5 . . ?
C16 C17 H17C 109.5 . . ?
H17A C17 H17B 109.5 . . ?
H17A C17 H17C 109.5 . . ?
H17B C17 H17C 109.5 . . ?
C16 C18 H18A 109.5 . . ?
C16 C18 H18B 109.5 . . ?
C16 C18 H18C 109.5 . . ?
H18A C18 H18B 109.5 . . ?
H18A C18 H18C 109.5 . . ?
H18B C18 H18C 109.5 . . ?

loop_
_geom_bond_atom_site_label_1
_geom_bond_atom_site_label_2
_geom_bond_distance
_geom_bond_site_symmetry_2
_geom_bond_publ_flag
S1 O1 1.4374(14) . ?
S1 O2 1.4444(14) . ?
S1 C1 1.759(2) . ?
S1 C7 1.7685(18) . ?
O3 C9 1.364(2) . ?
O3 C14 1.421(2) . ?
O4 C15 1.217(2) . ?
N1 H1 0.8600 . ?
N1 C12 1.412(2) . ?
N1 C15 1.359(2) . ?
C1 C2 1.376(3) . ?
C1 C6 1.388(3) . ?
C2 H2 0.9300 . ?
C2 C3 1.380(3) . ?
C3 H3 0.9300 . ?
C3 C4 1.379(3) . ?
C4 C5 1.390(3) . ?
C4 C13 1.503(3) . ?
C5 H5 0.9300 . ?
C5 C6 1.367(3) . ?
C6 H6 0.9300 . ?
C7 C8 1.396(2) . ?
C7 C12 1.401(2) . ?
C8 H8 0.9300 . ?
C8 C9 1.380(2) . ?
C9 C10 1.386(3) . ?
C10 H10 0.9300 . ?
C10 C11 1.373(3) . ?
C11 H11 0.9300 . ?
C11 C12 1.395(3) . ?
C13 H13A 0.9600 . ?
C13 H13B 0.9600 . ?
C13 H13C 0.9600 . ?
C14 H14A 0.9600 . ?
C14 H14B 0.9600 . ?
C14 H14C 0.9600 . ?
C15 C16 1.523(3) . ?
C16 H16 0.9800 . ?
C16 C17 1.513(4) . ?
C16 C18 1.518(4) . ?
C17 H17A 0.9600 . ?
C17 H17B 0.9600 . ?
C17 H17C 0.9600 . ?
C18 H18A 0.9600 . ?
C18 H18B 0.9600 . ?
C18 H18C 0.9600 . ?

loop_
_geom_torsion_atom_site_label_1
_geom_torsion_atom_site_label_2
_geom_torsion_atom_site_label_3
_geom_torsion_atom_site_label_4
_geom_torsion
_geom_torsion_site_symmetry_1
_geom_torsion_site_symmetry_2
_geom_torsion_site_symmetry_3
_geom_torsion_site_symmetry_4
_geom_torsion_publ_flag
S1 C1 C2 C3 175.53(17) . . . . ?
S1 C1 C6 C5 -176.76(16) . . . . ?
S1 C7 C8 C9 -175.43(14) . . . . ?
S1 C7 C12 N1 -7.3(2) . . . . ?
S1 C7 C12 C11 174.48(14) . . . . ?
O1 S1 C1 C2 -120.82(16) . . . . ?
O1 S1 C1 C6 56.64(17) . . . . ?
O1 S1 C7 C8 -11.66(17) . . . . ?
O1 S1 C7 C12 171.44(15) . . . . ?
O2 S1 C1 C2 8.48(18) . . . . ?
O2 S1 C1 C6 -174.06(15) . . . . ?
O2 S1 C7 C8 -141.45(14) . . . . ?
O2 S1 C7 C12 41.65(17) . . . . ?
O3 C9 C10 C11 179.79(17) . . . . ?
O4 C15 C16 C17 -68.8(3) . . . . ?
O4 C15 C16 C18 53.4(4) . . . . ?
N1 C15 C16 C17 110.4(3) . . . . ?
N1 C15 C16 C18 -127.4(2) . . . . ?
C1 S1 C7 C8 103.61(15) . . . . ?
C1 S1 C7 C12 -73.29(16) . . . . ?
C1 C2 C3 C4 1.4(3) . . . . ?
C2 C1 C6 C5 0.7(3) . . . . ?
C2 C3 C4 C5 0.4(3) . . . . ?
C2 C3 C4 C13 -178.0(2) . . . . ?
C3 C4 C5 C6 -1.6(3) . . . . ?
C4 C5 C6 C1 1.1(3) . . . . ?
C6 C1 C2 C3 -1.9(3) . . . . ?
C7 S1 C1 C2 124.33(17) . . . . ?
C7 S1 C1 C6 -58.21(17) . . . . ?
C7 C8 C9 O3 179.45(16) . . . . ?
C7 C8 C9 C10 0.2(3) . . . . ?
C8 C7 C12 N1 175.98(17) . . . . ?
C8 C7 C12 C11 -2.3(3) . . . . ?
C8 C9 C10 C11 -0.9(3) . . . . ?
C9 C10 C11 C12 0.0(3) . . . . ?
C10 C11 C12 N1 -176.67(17) . . . . ?
C10 C11 C12 C7 1.6(3) . . . . ?
C12 N1 C15 O4 -2.7(4) . . . . ?
C12 N1 C15 C16 178.1(2) . . . . ?
C12 C7 C8 C9 1.4(3) . . . . ?
C13 C4 C5 C6 176.8(2) . . . . ?
C14 O3 C9 C8 10.1(3) . . . . ?
C14 O3 C9 C10 -170.56(18) . . . . ?
C15 N1 C12 C7 157.9(2) . . . . ?
C15 N1 C12 C11 -23.9(3) . . . . ?
